data_4067107
loop_
_publ_author_name
'Yamaguchi, Takafumi'
'Koike, Takashi'
'Akita, Munetaka'

_publ_section_title
;
 Dirhodium Complexes Bridged by Bis(diphenylphosphino)phthalazine
 (PNNPPh): Central Ring Size and Charge Effects As Compared with the
 Pyrazolate Derivative (PNNPPy)
;
_journal_issue 23
_journal_name_full Organometallics
_journal_page_first 6493
_journal_paper_doi 10.1021/om100832z
_journal_volume 29
_journal_year 2010
_chemical_formula_moiety 'C51.50 H49 B F4 N2 O4 P2 Rh2 '
_chemical_formula_sum 'C51.5 H49 B F4 N2 O4 P2 Rh2'
_chemical_formula_weight 1114.53
_space_group_IT_number 14
_symmetry_cell_setting monoclinic
_symmetry_Int_Tables_number 14
_symmetry_space_group_name_Hall '-P 2ybc'
_symmetry_space_group_name_H-M 'P 1 21/c 1'
_cell_angle_alpha 90
_cell_angle_beta 96.36(2)
_cell_angle_gamma 90
_cell_formula_units_Z 8
_cell_length_a 14.888(6)
_cell_length_b 22.22(1)
_cell_length_c 30.80(2)
_cell_measurement_reflns_used 53597
_cell_measurement_temperature 213.2
_cell_measurement_theta_max 27.6
_cell_measurement_theta_min 3.0
_cell_volume 10126(9)
_computing_cell_refinement PROCESS
_computing_data_collection PROCESS
_computing_data_reduction 'teXsan Ver. 1.11'
_computing_publication_material 'teXsan Ver. 1.11'
_computing_structure_refinement SHELXL97
_computing_structure_solution SHELXS86
_diffrn_ambient_temperature 213
_diffrn_detector_area_resol_mean 10.00
_diffrn_measurement_device_type 'Rigaku RAXIS-IV Imaging Plate'
_diffrn_measurement_method \w
_diffrn_radiation_type 'Mo K\a'
_diffrn_radiation_wavelength 0.7107
_diffrn_reflns_av_R_equivalents 0.088
_diffrn_reflns_limit_h_max 18
_diffrn_reflns_limit_h_min -17
_diffrn_reflns_limit_k_max 28
_diffrn_reflns_limit_k_min -28
_diffrn_reflns_limit_l_max 38
_diffrn_reflns_limit_l_min -38
_diffrn_reflns_number 69839
_diffrn_reflns_theta_max 27.49
_exptl_absorpt_coefficient_mu 0.773
_exptl_absorpt_correction_type none
_exptl_crystal_colour unknown
_exptl_crystal_density_diffrn 1.462
_exptl_crystal_density_method 'not measured'
_exptl_crystal_description unknown
_exptl_crystal_size_max 0.100
_exptl_crystal_size_mid 0.100
_exptl_crystal_size_min 0.100
_refine_diff_density_max 1.16
_refine_diff_density_min -1.39
_refine_ls_extinction_coef 0.0000
_refine_ls_extinction_expression Fc^*^=kFc[1+0.001xFc^2^\l^3^/sin(2\q)]^-1/4^
_refine_ls_extinction_method SHELXL
_refine_ls_goodness_of_fit_ref 1.312
_refine_ls_hydrogen_treatment noref
_refine_ls_number_parameters 1203
_refine_ls_number_reflns 14321
_refine_ls_R_factor_gt 0.0893
_refine_ls_shift/su_max 0.0280
_refine_ls_structure_factor_coef Fsqd
_refine_ls_weighting_details 'w = 1/[\s^2^(Fo^2^) + (0.1000P)^2^+0.0000P] where P=(Fo^2^+2Fc^2^)/3'
_refine_ls_weighting_scheme calc
_refine_ls_wR_factor_ref 0.2410
_reflns_number_gt 14321
_reflns_number_total 21189
_reflns_threshold_expression >2.0sigma(I)
_cod_data_source_file om100832z_si_001.cif
_cod_data_source_block compound/9/1050_
_cod_original_cell_volume 10126(8)
_cod_original_formula_sum 'C51.50 H49 B F4 N2 O4 P2 Rh2 '
_cod_database_code 4067107

loop_
_symmetry_equiv_pos_as_xyz
x,y,z
-x,1/2+y,1/2-z
-x,-y,-z
x,1/2-y,1/2+z

loop_
_atom_site_label
_atom_site_type_symbol
_atom_site_fract_x
_atom_site_fract_y
_atom_site_fract_z
_atom_site_U_iso_or_equiv
_atom_site_adp_type
_atom_site_occupancy
_atom_site_calc_flag
_atom_site_refinement_flags
Rh(1) Rh -0.00048(5) 0.01963(3) 0.16349(2) 0.0353(2) Uani 1.00 d .
Rh(2) Rh 0.14205(5) -0.09270(3) 0.14755(2) 0.0325(2) Uani 1.00 d .
Rh(3) Rh 0.55910(4) 0.47153(3) 0.07956(2) 0.0310(2) Uani 1.00 d .
Rh(4) Rh 0.35150(5) 0.43998(3) 0.10162(2) 0.0340(2) Uani 1.00 d .
P(1) P -0.0061(2) 0.1186(1) 0.14518(8) 0.0353(5) Uani 1.00 d .
P(2) P 0.2619(2) -0.1011(1) 0.11074(8) 0.0323(5) Uani 1.00 d .
P(3) P 0.6386(2) 0.5581(1) 0.07711(7) 0.0317(5) Uani 1.00 d .
P(4) P 0.2279(2) 0.4930(1) 0.10934(8) 0.0376(5) Uani 1.00 d .
F(1) F 0.6293(5) 0.1546(3) 0.0755(2) 0.077(2) Uani 1.00 d .
F(2) F 0.7238(8) 0.0766(5) 0.0870(3) 0.132(4) Uani 1.00 d .
F(3) F 0.6349(7) 0.0795(5) 0.0254(4) 0.126(4) Uani 1.00 d .
F(4) F 0.7499(6) 0.1425(4) 0.0381(3) 0.094(3) Uani 1.00 d .
F(5) F -0.0603(5) 0.7555(4) 0.0161(3) 0.095(3) Uani 1.00 d .
F(6) F 0.0499(5) 0.6862(4) 0.0173(4) 0.117(4) Uani 1.00 d .
F(7) F 0.0362(9) 0.7529(6) -0.0353(4) 0.143(4) Uani 1.00 d .
F(8) F 0.0812(6) 0.7842(4) 0.0295(4) 0.122(4) Uani 1.00 d .
O(1) O -0.0768(9) 0.0351(5) 0.2472(3) 0.102(4) Uani 1.00 d .
O(2) O 0.2269(6) -0.1757(4) 0.2158(3) 0.080(3) Uani 1.00 d .
O(3) O 0.7044(6) 0.3885(4) 0.1158(3) 0.076(3) Uani 1.00 d .
O(4) O 0.3275(6) 0.3641(4) 0.1784(3) 0.067(2) Uani 1.00 d .
O(5) O 0.6171(6) 0.7417(4) 0.0380(3) 0.068(2) Uani 1.00 d .
O(6) O 0.501(1) 0.6645(8) 0.2855(5) 0.147(6) Uani 1.00 d .
O(7) O 0.341(2) 0.364(1) 0.3308(10) 0.24(1) Uani 1.00 d .
O(8) O 0.355(1) -0.0313(8) 0.2606(5) 0.145(6) Uani 1.00 d .
N(1) N 0.0511(5) 0.0154(3) 0.1026(2) 0.034(2) Uani 1.00 d .
N(2) N 0.1047(5) -0.0325(3) 0.0953(2) 0.030(2) Uani 1.00 d .
N(3) N 0.4543(4) 0.5282(3) 0.0526(2) 0.030(1) Uani 1.00 d .
N(4) N 0.3669(5) 0.5110(3) 0.0570(2) 0.033(2) Uani 1.00 d .
C(01) C -0.0468(9) 0.0277(5) 0.2150(4) 0.058(3) Uani 1.00 d .
C(02) C 0.1928(7) -0.1427(5) 0.1892(4) 0.049(3) Uani 1.00 d .
C(03) C 0.6493(7) 0.4224(4) 0.1021(4) 0.045(2) Uani 1.00 d .
C(04) C 0.3359(7) 0.3923(5) 0.1480(4) 0.048(3) Uani 1.00 d .
C(11) C 0.0056(7) -0.0700(5) 0.1684(3) 0.044(2) Uani 1.00 d .
C(12) C -0.0019(7) -0.1252(5) 0.1662(3) 0.044(2) Uani 1.00 d .
C(13) C -0.0254(7) -0.1888(5) 0.1680(3) 0.043(2) Uani 1.00 d .
C(14) C -0.0569(8) -0.2134(6) 0.2052(4) 0.059(3) Uani 1.00 d .
C(15) C -0.0825(9) -0.2718(6) 0.2086(5) 0.068(4) Uani 1.00 d .
C(16) C -0.0721(8) -0.3120(6) 0.1732(6) 0.089(6) Uani 1.00 d .
C(17) C -0.0408(9) -0.2885(5) 0.1347(5) 0.068(3) Uani 1.00 d .
C(18) C -0.0178(9) -0.2266(5) 0.1336(4) 0.062(3) Uani 1.00 d .
C(19) C -0.0986(10) -0.3774(7) 0.1749(7) 0.116(8) Uani 1.00 d .
C(21) C 0.4754(6) 0.4004(4) 0.0787(3) 0.038(2) Uani 1.00 d .
C(22) C 0.4269(6) 0.3551(4) 0.0762(3) 0.034(2) Uani 1.00 d .
C(23) C 0.3889(6) 0.2961(4) 0.0724(3) 0.038(2) Uani 1.00 d .
C(24) C 0.4449(6) 0.2470(5) 0.0772(3) 0.043(2) Uani 1.00 d .
C(25) C 0.4108(7) 0.1892(4) 0.0730(4) 0.050(3) Uani 1.00 d .
C(26) C 0.3172(7) 0.1792(5) 0.0632(3) 0.046(2) Uani 1.00 d .
C(27) C 0.2618(7) 0.2288(5) 0.0581(4) 0.050(3) Uani 1.00 d .
C(28) C 0.2948(7) 0.2865(5) 0.0616(3) 0.047(2) Uani 1.00 d .
C(29) C 0.2794(8) 0.1167(5) 0.0598(5) 0.065(3) Uani 1.00 d .
C(101) C 0.0342(6) 0.0584(4) 0.0725(3) 0.034(2) Uani 1.00 d .
C(102) C 0.0673(6) 0.0535(4) 0.0312(3) 0.029(2) Uani 1.00 d .
C(103) C 0.1241(6) 0.0052(4) 0.0237(3) 0.034(2) Uani 1.00 d .
C(104) C 0.1412(6) -0.0376(4) 0.0578(3) 0.031(2) Uani 1.00 d .
C(105) C 0.0485(6) 0.0986(4) -0.0024(3) 0.040(2) Uani 1.00 d .
C(106) C 0.0802(6) 0.0912(5) -0.0411(3) 0.041(2) Uani 1.00 d .
C(107) C 0.1370(7) 0.0417(5) -0.0485(3) 0.044(2) Uani 1.00 d .
C(108) C 0.1606(6) -0.0010(4) -0.0167(3) 0.037(2) Uani 1.00 d .
C(109) C -0.0210(6) 0.1114(4) 0.0846(3) 0.039(2) Uani 1.00 d .
C(110) C 0.2040(6) -0.0914(4) 0.0558(3) 0.037(2) Uani 1.00 d .
C(111) C -0.0872(6) 0.1730(4) 0.1581(3) 0.038(2) Uani 1.00 d .
C(112) C -0.0843(8) 0.1903(5) 0.2021(4) 0.056(3) Uani 1.00 d .
C(113) C -0.1355(9) 0.2385(6) 0.2141(4) 0.063(3) Uani 1.00 d .
C(114) C -0.1900(8) 0.2680(5) 0.1835(4) 0.058(3) Uani 1.00 d .
C(115) C -0.1958(8) 0.2528(6) 0.1406(4) 0.059(3) Uani 1.00 d .
C(116) C -0.1435(7) 0.2054(5) 0.1277(3) 0.049(2) Uani 1.00 d .
C(121) C 0.1006(6) 0.1581(5) 0.1574(3) 0.041(2) Uani 1.00 d .
C(122) C 0.1772(8) 0.1266(5) 0.1744(4) 0.060(3) Uani 1.00 d .
C(123) C 0.2587(9) 0.1593(7) 0.1834(5) 0.077(4) Uani 1.00 d .
C(124) C 0.2613(8) 0.2191(6) 0.1781(5) 0.067(3) Uani 1.00 d .
C(125) C 0.186(1) 0.2495(7) 0.1613(5) 0.083(4) Uani 1.00 d .
C(126) C 0.1043(7) 0.2208(5) 0.1507(4) 0.056(3) Uani 1.00 d .
C(131) C 0.3234(6) -0.1712(4) 0.1115(3) 0.039(2) Uani 1.00 d .
C(132) C 0.4133(8) -0.1752(6) 0.1302(5) 0.075(4) Uani 1.00 d .
C(133) C 0.4596(10) -0.2274(8) 0.1338(6) 0.094(5) Uani 1.00 d .
C(134) C 0.415(1) -0.2800(7) 0.1194(5) 0.074(4) Uani 1.00 d .
C(135) C 0.329(1) -0.2782(5) 0.1006(4) 0.070(4) Uani 1.00 d .
C(136) C 0.2835(8) -0.2239(5) 0.0964(4) 0.054(3) Uani 1.00 d .
C(141) C 0.3476(6) -0.0443(5) 0.1145(3) 0.042(2) Uani 1.00 d .
C(142) C 0.4058(7) -0.0395(6) 0.0809(4) 0.054(3) Uani 1.00 d .
C(143) C 0.4744(8) 0.0012(6) 0.0835(5) 0.068(4) Uani 1.00 d .
C(144) C 0.4883(9) 0.0404(6) 0.1202(5) 0.068(4) Uani 1.00 d .
C(145) C 0.4328(9) 0.0387(6) 0.1522(5) 0.071(4) Uani 1.00 d .
C(146) C 0.3624(8) -0.0056(5) 0.1507(4) 0.054(3) Uani 1.00 d .
C(201) C 0.4708(6) 0.5820(4) 0.0351(3) 0.030(2) Uani 1.00 d .
C(202) C 0.3981(6) 0.6197(4) 0.0171(3) 0.034(2) Uani 1.00 d .
C(203) C 0.3084(6) 0.5993(4) 0.0190(3) 0.036(2) Uani 1.00 d .
C(204) C 0.2972(6) 0.5454(4) 0.0419(3) 0.034(2) Uani 1.00 d .
C(205) C 0.4131(6) 0.6768(4) -0.0022(3) 0.040(2) Uani 1.00 d .
C(206) C 0.3412(7) 0.7102(5) -0.0191(4) 0.050(3) Uani 1.00 d .
C(207) C 0.2527(7) 0.6906(5) -0.0180(4) 0.048(3) Uani 1.00 d .
C(208) C 0.2368(7) 0.6351(5) 0.0001(4) 0.047(2) Uani 1.00 d .
C(209) C 0.5671(5) 0.5995(4) 0.0346(3) 0.031(2) Uani 1.00 d .
C(210) C 0.2069(6) 0.5228(5) 0.0531(3) 0.042(2) Uani 1.00 d .
C(211) C 0.7510(6) 0.5645(4) 0.0598(3) 0.036(2) Uani 1.00 d .
C(212) C 0.8153(7) 0.5195(5) 0.0718(4) 0.051(3) Uani 1.00 d .
C(213) C 0.9022(7) 0.5230(5) 0.0591(4) 0.057(3) Uani 1.00 d .
C(214) C 0.9260(7) 0.5743(5) 0.0372(4) 0.055(3) Uani 1.00 d .
C(215) C 0.8652(7) 0.6200(5) 0.0251(4) 0.052(3) Uani 1.00 d .
C(216) C 0.7760(6) 0.6137(4) 0.0364(3) 0.040(2) Uani 1.00 d .
C(221) C 0.6405(6) 0.6062(4) 0.1251(3) 0.038(2) Uani 1.00 d .
C(222) C 0.5978(8) 0.5856(5) 0.1601(4) 0.055(3) Uani 1.00 d .
C(223) C 0.597(1) 0.6213(7) 0.1977(4) 0.076(4) Uani 1.00 d .
C(224) C 0.635(1) 0.6786(7) 0.1987(5) 0.082(4) Uani 1.00 d .
C(225) C 0.6814(8) 0.6980(6) 0.1647(4) 0.063(3) Uani 1.00 d .
C(226) C 0.6821(7) 0.6626(5) 0.1273(4) 0.052(3) Uani 1.00 d .
C(231) C 0.1256(6) 0.4529(5) 0.1204(3) 0.046(2) Uani 1.00 d .
C(232) C 0.0911(7) 0.4089(5) 0.0922(4) 0.051(3) Uani 1.00 d .
C(233) C 0.0169(8) 0.3756(5) 0.1015(4) 0.059(3) Uani 1.00 d .
C(234) C -0.0214(9) 0.3841(7) 0.1381(5) 0.080(4) Uani 1.00 d .
C(235) C 0.011(1) 0.4303(8) 0.1651(6) 0.109(7) Uani 1.00 d .
C(236) C 0.0855(10) 0.4660(7) 0.1581(4) 0.089(5) Uani 1.00 d .
C(241) C 0.2370(7) 0.5609(5) 0.1429(4) 0.046(2) Uani 1.00 d .
C(242) C 0.3181(8) 0.5691(6) 0.1705(4) 0.065(3) Uani 1.00 d .
C(243) C 0.3269(9) 0.6187(7) 0.1966(5) 0.081(4) Uani 1.00 d .
C(244) C 0.260(1) 0.6609(7) 0.1970(5) 0.086(5) Uani 1.00 d .
C(245) C 0.181(1) 0.6529(8) 0.1698(6) 0.111(7) Uani 1.00 d .
C(246) C 0.1702(9) 0.6021(6) 0.1433(5) 0.070(4) Uani 1.00 d .
C(301) C 0.574(2) 0.8420(7) 0.0440(7) 0.120(7) Uani 1.00 d .
C(302) C 0.6348(10) 0.7916(7) 0.0450(4) 0.071(4) Uani 1.00 d .
C(303) C 0.731(1) 0.8117(9) 0.0611(6) 0.111(6) Uani 1.00 d .
C(304) C 0.358(2) 0.648(2) 0.3137(9) 0.23(2) Uani 1.00 d .
C(305) C 0.439(2) 0.692(2) 0.3002(8) 0.20(2) Uani 1.00 d .
C(306) C 0.442(3) 0.747(3) 0.300(2) 0.39(4) Uani 1.00 d .
C(307) C 0.286(2) 0.460(2) 0.345(1) 0.21(1) Uani 1.00 d .
C(308) C 0.289(2) 0.405(1) 0.3205(9) 0.140(9) Uani 1.00 d .
C(309) C 0.242(2) 0.403(2) 0.279(1) 0.25(2) Uani 1.00 d .
C(310) C 0.219(3) -0.006(2) 0.266(1) 0.20(2) Uani 1.00 d .
C(311) C 0.288(4) -0.041(2) 0.285(1) 0.26(3) Uani 1.00 d .
C(312) C 0.435(3) -0.068(2) 0.275(1) 0.21(2) Uani 1.00 d .
C(313) C 0.510(2) -0.055(3) 0.250(1) 0.30(4) Uani 0.87 d P
C(314) C 0.43(2) -0.11(2) 0.238(9) 0.30(4) Uani 0.13 d P
B(1) B 0.6787(9) 0.1135(8) 0.0562(5) 0.061(4) Uani 1.00 d .
B(2) B 0.0259(8) 0.7434(6) 0.0063(5) 0.052(3) Uani 1.00 d .
H(1) H -0.0617 -0.1873 0.2297 0.0722 Uiso 1.00 calc .
H(2) H -0.1066 -0.2860 0.2343 0.0822 Uiso 1.00 calc .
H(3) H -0.0376 -0.3144 0.1093 0.0831 Uiso 1.00 calc .
H(4) H 0.0053 -0.2101 0.1077 0.0740 Uiso 1.00 calc .
H(5) H -0.1166 -0.3878 0.2025 0.1246 Uiso 1.00 calc .
H(6) H -0.1460 -0.3866 0.1526 0.1246 Uiso 1.00 calc .
H(7) H -0.0473 -0.4029 0.1700 0.1246 Uiso 1.00 calc .
H(8) H 0.0125 0.1339 0.0030 0.0496 Uiso 1.00 calc .
H(9) H 0.0642 0.1199 -0.0641 0.0486 Uiso 1.00 calc .
H(10) H 0.1588 0.0374 -0.0766 0.0536 Uiso 1.00 calc .
H(11) H 0.2013 -0.0340 -0.0215 0.0451 Uiso 1.00 calc .
H(12) H -0.0834 0.1056 0.0738 0.0484 Uiso 1.00 calc .
H(13) H -0.0008 0.1474 0.0710 0.0484 Uiso 1.00 calc .
H(14) H 0.2468 -0.0848 0.0351 0.0471 Uiso 1.00 calc .
H(15) H 0.1705 -0.1275 0.0467 0.0471 Uiso 1.00 calc .
H(16) H -0.0471 0.1680 0.2244 0.0687 Uiso 1.00 calc .
H(17) H -0.1313 0.2517 0.2441 0.0774 Uiso 1.00 calc .
H(18) H -0.2282 0.3001 0.1923 0.0695 Uiso 1.00 calc .
H(19) H -0.2356 0.2749 0.1193 0.0696 Uiso 1.00 calc .
H(20) H -0.1452 0.1960 0.0970 0.0591 Uiso 1.00 calc .
H(21) H 0.1737 0.0838 0.1796 0.0751 Uiso 1.00 calc .
H(22) H 0.3139 0.1382 0.1940 0.0893 Uiso 1.00 calc .
H(23) H 0.3167 0.2401 0.1864 0.0806 Uiso 1.00 calc .
H(24) H 0.1901 0.2930 0.1572 0.0981 Uiso 1.00 calc .
H(25) H 0.0514 0.2422 0.1383 0.0669 Uiso 1.00 calc .
H(26) H 0.4438 -0.1380 0.1411 0.0902 Uiso 1.00 calc .
H(27) H 0.5220 -0.2286 0.1464 0.1056 Uiso 1.00 calc .
H(28) H 0.4486 -0.3176 0.1226 0.0847 Uiso 1.00 calc .
H(29) H 0.2984 -0.3145 0.0902 0.0882 Uiso 1.00 calc .
H(30) H 0.2220 -0.2231 0.0829 0.0644 Uiso 1.00 calc .
H(31) H 0.3956 -0.0655 0.0556 0.0640 Uiso 1.00 calc .
H(32) H 0.5140 0.0039 0.0610 0.0819 Uiso 1.00 calc .
H(33) H 0.5382 0.0682 0.1222 0.0832 Uiso 1.00 calc .
H(34) H 0.4422 0.0662 0.1763 0.0835 Uiso 1.00 calc .
H(35) H 0.3261 -0.0091 0.1749 0.0674 Uiso 1.00 calc .
H(36) H 0.5095 0.2533 0.0837 0.0511 Uiso 1.00 calc .
H(37) H 0.4518 0.1553 0.0770 0.0612 Uiso 1.00 calc .
H(38) H 0.1974 0.2227 0.0527 0.0604 Uiso 1.00 calc .
H(39) H 0.2537 0.3203 0.0567 0.0579 Uiso 1.00 calc .
H(40) H 0.2389 0.1096 0.0811 0.0790 Uiso 1.00 calc .
H(41) H 0.2470 0.1101 0.0314 0.0790 Uiso 1.00 calc .
H(42) H 0.3273 0.0878 0.0638 0.0790 Uiso 1.00 calc .
H(43) H 0.4739 0.6917 -0.0032 0.0503 Uiso 1.00 calc .
H(44) H 0.3511 0.7485 -0.0321 0.0595 Uiso 1.00 calc .
H(45) H 0.2029 0.7146 -0.0300 0.0578 Uiso 1.00 calc .
H(46) H 0.1760 0.6203 -0.0013 0.0568 Uiso 1.00 calc .
H(47) H 0.5728 0.6419 0.0398 0.0391 Uiso 1.00 calc .
H(48) H 0.5854 0.5909 0.0066 0.0391 Uiso 1.00 calc .
H(49) H 0.1834 0.4917 0.0329 0.0542 Uiso 1.00 calc .
H(50) H 0.1625 0.5546 0.0512 0.0542 Uiso 1.00 calc .
H(51) H 0.7986 0.4857 0.0891 0.0617 Uiso 1.00 calc .
H(52) H 0.9456 0.4911 0.0656 0.0698 Uiso 1.00 calc .
H(53) H 0.9877 0.5792 0.0308 0.0630 Uiso 1.00 calc .
H(54) H 0.8820 0.6549 0.0095 0.0631 Uiso 1.00 calc .
H(55) H 0.7318 0.6436 0.0275 0.0481 Uiso 1.00 calc .
H(56) H 0.5674 0.5473 0.1576 0.0677 Uiso 1.00 calc .
H(57) H 0.5698 0.6055 0.2231 0.0911 Uiso 1.00 calc .
H(58) H 0.6287 0.7053 0.2233 0.0955 Uiso 1.00 calc .
H(59) H 0.7137 0.7362 0.1672 0.0759 Uiso 1.00 calc .
H(60) H 0.7107 0.6769 0.1023 0.0647 Uiso 1.00 calc .
H(61) H 0.1185 0.4010 0.0658 0.0620 Uiso 1.00 calc .
H(62) H -0.0079 0.3454 0.0810 0.0716 Uiso 1.00 calc .
H(63) H -0.0717 0.3593 0.1445 0.0928 Uiso 1.00 calc .
H(64) H -0.0183 0.4387 0.1906 0.1270 Uiso 1.00 calc .
H(65) H 0.1077 0.4974 0.1779 0.1036 Uiso 1.00 calc .
H(66) H 0.3659 0.5401 0.1714 0.0772 Uiso 1.00 calc .
H(67) H 0.3839 0.6260 0.2141 0.0946 Uiso 1.00 calc .
H(68) H 0.2693 0.6949 0.2163 0.1013 Uiso 1.00 calc .
H(69) H 0.1327 0.6818 0.1691 0.1257 Uiso 1.00 calc .
H(70) H 0.1151 0.5967 0.1247 0.0857 Uiso 1.00 calc .
H(71) H 0.6050 0.8790 0.0505 0.1399 Uiso 1.00 calc .
H(72) H 0.5414 0.8464 0.0147 0.1399 Uiso 1.00 calc .
H(73) H 0.5295 0.8369 0.0637 0.1399 Uiso 1.00 calc .
H(74) H 0.7515 0.7926 0.0885 0.1284 Uiso 1.00 calc .
H(75) H 0.7722 0.8006 0.0406 0.1284 Uiso 1.00 calc .
H(76) H 0.7343 0.8541 0.0653 0.1284 Uiso 1.00 calc .
H(77) H 0.3087 0.6678 0.3249 0.2756 Uiso 1.00 calc .
H(78) H 0.3291 0.6256 0.2870 0.2756 Uiso 1.00 calc .
H(79) H 0.3782 0.6159 0.3336 0.2756 Uiso 1.00 calc .
H(80) H 0.4988 0.7651 0.3134 0.3138 Uiso 1.00 calc .
H(81) H 0.4427 0.7628 0.2679 0.3138 Uiso 1.00 calc .
H(82) H 0.3945 0.7716 0.3096 0.3138 Uiso 1.00 calc .
H(83) H 0.3448 0.4831 0.3462 0.2329 Uiso 1.00 calc .
H(84) H 0.2419 0.4903 0.3325 0.2329 Uiso 1.00 calc .
H(85) H 0.2759 0.4557 0.3749 0.2329 Uiso 1.00 calc .
H(86) H 0.2003 0.4377 0.2709 0.2581 Uiso 1.00 calc .
H(87) H 0.2815 0.4036 0.2550 0.2581 Uiso 1.00 calc .
H(88) H 0.2038 0.3680 0.2728 0.2581 Uiso 1.00 calc .
H(89) H 0.2332 0.0404 0.2651 0.2193 Uiso 1.00 calc .
H(90) H 0.1965 -0.0121 0.2349 0.2193 Uiso 1.00 calc .
H(91) H 0.1590 -0.0019 0.2794 0.2193 Uiso 1.00 calc .
H(92) H 0.2576 -0.0785 0.2842 0.2169 Uiso 1.00 calc .
H(93) H 0.2942 -0.0260 0.3143 0.2169 Uiso 1.00 calc .

loop_
_atom_site_aniso_label
_atom_site_aniso_U_11
_atom_site_aniso_U_22
_atom_site_aniso_U_33
_atom_site_aniso_U_12
_atom_site_aniso_U_13
_atom_site_aniso_U_23
Rh(1) 0.0426(4) 0.0269(4) 0.0371(4) 0.0006(3) 0.0077(3) 0.0011(3)
Rh(2) 0.0370(4) 0.0246(4) 0.0361(4) 0.0009(3) 0.0044(3) 0.0053(3)
Rh(3) 0.0293(4) 0.0213(4) 0.0422(4) -0.0005(3) 0.0032(3) 0.0019(3)
Rh(4) 0.0337(4) 0.0266(4) 0.0425(4) -0.0026(3) 0.0077(3) 0.0001(3)
P(1) 0.041(1) 0.027(1) 0.038(1) -0.0005(10) 0.0039(9) 0.0002(9)
P(2) 0.033(1) 0.023(1) 0.041(1) 0.0006(9) 0.0032(9) 0.0044(9)
P(3) 0.031(1) 0.023(1) 0.041(1) -0.0017(9) 0.0024(9) 0.0002(9)
P(4) 0.031(1) 0.034(1) 0.049(1) -0.0033(10) 0.0099(10) -0.005(1)
F(1) 0.088(5) 0.064(5) 0.083(5) 0.026(4) 0.035(4) -0.001(4)
F(2) 0.17(1) 0.111(8) 0.112(8) 0.070(8) 0.017(7) 0.034(6)
F(3) 0.110(8) 0.145(10) 0.123(8) -0.044(7) 0.021(6) -0.058(7)
F(4) 0.091(6) 0.103(7) 0.096(6) -0.037(5) 0.044(5) -0.033(5)
F(5) 0.057(5) 0.065(5) 0.166(9) 0.016(4) 0.033(5) 0.021(5)
F(6) 0.054(5) 0.054(5) 0.25(1) 0.000(4) 0.048(6) 0.046(6)
F(7) 0.19(1) 0.14(1) 0.106(8) 0.037(9) 0.057(8) 0.021(7)
F(8) 0.087(6) 0.048(5) 0.22(1) -0.010(4) -0.043(6) -0.024(6)
O(1) 0.17(1) 0.079(7) 0.074(6) -0.001(7) 0.071(7) 0.001(5)
O(2) 0.086(6) 0.080(7) 0.074(6) 0.021(5) 0.009(5) 0.047(5)
O(3) 0.061(5) 0.054(6) 0.108(7) 0.022(4) -0.013(5) 0.024(5)
O(4) 0.092(6) 0.057(5) 0.051(5) -0.023(5) 0.009(4) 0.011(4)
O(5) 0.076(6) 0.046(5) 0.082(6) -0.010(4) 0.010(4) 0.007(4)
O(6) 0.15(1) 0.18(2) 0.11(1) 0.05(1) 0.015(9) 0.006(10)
O(7) 0.31(3) 0.12(2) 0.30(3) 0.02(2) 0.05(2) 0.02(2)
O(8) 0.18(2) 0.17(2) 0.088(9) 0.07(1) 0.017(9) 0.012(9)
N(1) 0.039(4) 0.024(4) 0.037(4) 0.002(3) 0.003(3) 0.004(3)
N(2) 0.030(4) 0.027(4) 0.033(4) 0.008(3) 0.004(3) 0.001(3)
N(3) 0.026(4) 0.025(4) 0.039(4) -0.005(3) 0.004(3) 0.003(3)
N(4) 0.035(4) 0.026(4) 0.038(4) -0.003(3) 0.007(3) -0.002(3)
C(01) 0.085(9) 0.040(7) 0.053(7) -0.008(6) 0.024(6) 0.001(5)
C(02) 0.039(5) 0.046(7) 0.064(7) 0.011(5) 0.015(5) 0.017(5)
C(03) 0.044(6) 0.025(5) 0.066(7) 0.005(4) 0.003(4) 0.002(4)
C(04) 0.050(6) 0.039(6) 0.056(7) -0.016(5) 0.007(5) -0.003(5)
C(11) 0.043(6) 0.048(7) 0.044(6) 0.004(5) 0.013(4) 0.005(5)
C(12) 0.043(6) 0.046(7) 0.044(6) -0.002(5) 0.004(4) 0.001(5)
C(13) 0.041(5) 0.033(6) 0.054(6) 0.006(4) -0.002(4) 0.006(4)
C(14) 0.057(7) 0.054(8) 0.063(7) -0.012(6) -0.004(5) 0.013(6)
C(15) 0.080(9) 0.038(7) 0.084(9) -0.029(6) -0.003(7) 0.021(6)
C(16) 0.034(7) 0.041(8) 0.18(2) -0.022(6) -0.023(8) 0.043(9)
C(17) 0.071(8) 0.031(7) 0.096(10) 0.011(6) -0.009(7) 0.002(6)
C(18) 0.077(8) 0.039(7) 0.071(8) 0.000(6) 0.011(6) 0.016(6)
C(19) 0.059(9) 0.056(10) 0.22(2) -0.029(7) -0.04(1) 0.06(1)
C(21) 0.039(5) 0.033(5) 0.044(5) 0.002(4) 0.008(4) 0.002(4)
C(22) 0.039(5) 0.025(5) 0.039(5) 0.000(4) 0.011(4) 0.000(4)
C(23) 0.033(5) 0.031(5) 0.052(6) -0.010(4) 0.010(4) 0.003(4)
C(24) 0.026(5) 0.038(6) 0.064(7) -0.007(4) 0.005(4) 0.009(5)
C(25) 0.047(6) 0.025(5) 0.076(7) -0.014(4) -0.001(5) 0.017(5)
C(26) 0.048(6) 0.036(6) 0.053(6) -0.012(5) 0.002(4) 0.005(4)
C(27) 0.040(6) 0.045(7) 0.065(7) -0.013(5) 0.000(5) -0.003(5)
C(28) 0.047(6) 0.044(6) 0.048(6) 0.001(5) 0.000(4) -0.002(5)
C(29) 0.062(8) 0.035(7) 0.095(10) -0.019(6) -0.011(6) 0.000(6)
C(101) 0.031(5) 0.025(5) 0.046(5) -0.003(4) 0.000(3) 0.000(4)
C(102) 0.032(4) 0.021(4) 0.033(4) -0.003(3) 0.000(3) 0.004(3)
C(103) 0.039(5) 0.026(5) 0.035(5) -0.008(4) -0.005(3) 0.005(3)
C(104) 0.038(5) 0.021(5) 0.034(5) -0.001(3) -0.003(3) 0.003(3)
C(105) 0.045(5) 0.016(5) 0.055(6) -0.010(4) -0.020(4) 0.003(4)
C(106) 0.044(5) 0.042(6) 0.037(5) -0.015(4) 0.002(4) 0.017(4)
C(107) 0.051(6) 0.042(6) 0.039(5) -0.008(5) 0.007(4) 0.009(4)
C(108) 0.037(5) 0.029(5) 0.044(5) -0.007(4) 0.004(4) -0.003(4)
C(109) 0.043(5) 0.033(5) 0.042(5) 0.003(4) 0.003(4) -0.001(4)
C(110) 0.044(5) 0.033(5) 0.035(5) 0.008(4) 0.003(4) -0.001(4)
C(111) 0.039(5) 0.032(5) 0.046(5) -0.003(4) 0.008(4) -0.006(4)
C(112) 0.065(7) 0.052(7) 0.052(6) 0.011(6) 0.012(5) -0.016(5)
C(113) 0.075(8) 0.057(8) 0.058(7) 0.021(6) 0.016(6) -0.014(6)
C(114) 0.063(7) 0.041(7) 0.072(8) -0.011(5) 0.021(6) -0.013(6)
C(115) 0.057(7) 0.053(8) 0.066(8) 0.015(6) 0.010(5) -0.005(6)
C(116) 0.049(6) 0.046(7) 0.050(6) 0.002(5) 0.002(4) -0.008(5)
C(121) 0.040(5) 0.046(6) 0.037(5) 0.002(4) 0.008(4) -0.013(4)
C(122) 0.056(7) 0.047(7) 0.071(8) -0.006(5) -0.014(5) 0.005(6)
C(123) 0.050(8) 0.07(1) 0.11(1) 0.005(7) -0.010(7) -0.009(8)
C(124) 0.046(7) 0.062(9) 0.091(10) -0.019(6) -0.010(6) -0.005(7)
C(125) 0.076(10) 0.060(9) 0.11(1) -0.028(7) 0.007(8) 0.020(8)
C(126) 0.035(6) 0.048(7) 0.084(8) -0.001(5) -0.001(5) 0.009(6)
C(131) 0.046(5) 0.027(5) 0.045(5) 0.008(4) 0.014(4) 0.015(4)
C(132) 0.051(7) 0.044(8) 0.12(1) 0.003(6) -0.013(7) 0.019(7)
C(133) 0.053(8) 0.08(1) 0.15(2) 0.013(8) -0.006(8) 0.04(1)
C(134) 0.082(10) 0.070(10) 0.073(9) 0.036(8) 0.018(7) 0.026(7)
C(135) 0.10(1) 0.035(7) 0.073(8) 0.003(7) -0.010(7) -0.008(6)
C(136) 0.062(7) 0.040(7) 0.058(7) 0.012(5) -0.006(5) -0.010(5)
C(141) 0.039(5) 0.042(6) 0.045(6) 0.005(4) 0.003(4) 0.001(4)
C(142) 0.047(6) 0.064(8) 0.052(6) -0.012(5) 0.013(5) 0.005(5)
C(143) 0.039(6) 0.068(9) 0.10(1) -0.004(6) 0.014(6) 0.026(7)
C(144) 0.059(8) 0.045(8) 0.10(1) -0.010(6) -0.015(7) 0.016(7)
C(145) 0.058(8) 0.056(9) 0.09(1) -0.002(6) -0.010(7) -0.009(7)
C(146) 0.064(7) 0.046(7) 0.051(6) -0.010(5) -0.003(5) 0.000(5)
C(201) 0.034(4) 0.016(4) 0.040(5) 0.001(3) 0.007(3) 0.000(3)
C(202) 0.035(5) 0.025(5) 0.043(5) 0.002(4) 0.008(4) -0.002(4)
C(203) 0.033(5) 0.031(5) 0.044(5) 0.001(4) 0.009(4) -0.005(4)
C(204) 0.025(4) 0.036(5) 0.040(5) 0.004(4) 0.005(3) -0.003(4)
C(205) 0.033(5) 0.030(5) 0.057(6) 0.002(4) 0.007(4) 0.010(4)
C(206) 0.045(6) 0.037(6) 0.071(7) 0.016(5) 0.016(5) 0.020(5)
C(207) 0.034(5) 0.046(7) 0.065(7) 0.012(4) 0.003(4) 0.018(5)
C(208) 0.041(6) 0.039(6) 0.062(7) 0.009(4) 0.011(4) 0.009(5)
C(209) 0.028(4) 0.025(5) 0.041(5) -0.001(3) 0.002(3) 0.006(4)
C(210) 0.032(5) 0.044(6) 0.050(6) -0.004(4) 0.003(4) 0.001(4)
C(211) 0.028(4) 0.031(5) 0.049(5) 0.000(4) -0.001(3) -0.004(4)
C(212) 0.042(6) 0.039(6) 0.073(7) 0.000(5) 0.010(5) 0.009(5)
C(213) 0.032(5) 0.051(7) 0.088(9) 0.000(5) -0.001(5) 0.015(6)
C(214) 0.033(5) 0.040(7) 0.092(9) -0.001(5) 0.013(5) -0.003(6)
C(215) 0.049(6) 0.036(6) 0.073(7) -0.014(5) 0.020(5) 0.003(5)
C(216) 0.036(5) 0.030(5) 0.056(6) -0.001(4) 0.010(4) 0.001(4)
C(221) 0.041(5) 0.030(5) 0.042(5) 0.004(4) 0.000(4) -0.005(4)
C(222) 0.066(7) 0.054(7) 0.045(6) 0.002(6) 0.003(5) -0.004(5)
C(223) 0.11(1) 0.066(10) 0.053(7) 0.008(8) 0.015(7) -0.003(6)
C(224) 0.10(1) 0.07(1) 0.066(9) 0.014(9) -0.020(8) -0.016(7)
C(225) 0.063(8) 0.053(8) 0.068(8) 0.010(6) -0.011(6) -0.017(6)
C(226) 0.050(6) 0.049(7) 0.056(7) -0.003(5) -0.003(5) -0.007(5)
C(231) 0.036(5) 0.044(6) 0.059(6) -0.010(4) 0.007(4) -0.006(5)
C(232) 0.043(6) 0.041(6) 0.071(7) -0.001(5) 0.014(5) -0.008(5)
C(233) 0.050(7) 0.035(6) 0.091(9) -0.006(5) 0.003(6) -0.007(6)
C(234) 0.058(8) 0.09(1) 0.10(1) -0.031(7) 0.032(7) -0.005(8)
C(235) 0.077(10) 0.12(1) 0.15(2) -0.040(9) 0.08(1) -0.05(1)
C(236) 0.087(10) 0.12(1) 0.068(8) -0.072(9) 0.041(7) -0.031(8)
C(241) 0.044(6) 0.031(6) 0.066(7) 0.004(4) 0.016(5) -0.014(5)
C(242) 0.047(7) 0.070(9) 0.076(8) 0.005(6) -0.002(5) -0.027(7)
C(243) 0.069(9) 0.071(10) 0.10(1) 0.010(7) -0.009(7) -0.044(8)
C(244) 0.08(1) 0.066(10) 0.10(1) -0.006(8) -0.003(8) -0.044(8)
C(245) 0.071(10) 0.12(1) 0.14(1) 0.047(9) -0.018(9) -0.08(1)
C(246) 0.061(8) 0.060(9) 0.090(10) -0.003(6) 0.007(6) -0.035(7)
C(301) 0.19(2) 0.042(10) 0.14(2) 0.02(1) 0.04(1) 0.000(9)
C(302) 0.088(10) 0.067(10) 0.062(8) -0.012(8) 0.021(7) -0.002(7)
C(303) 0.11(1) 0.12(1) 0.10(1) -0.08(1) 0.020(10) -0.01(1)
C(304) 0.17(2) 0.40(6) 0.14(2) 0.17(3) 0.11(2) 0.10(3)
C(305) 0.20(3) 0.28(4) 0.12(2) 0.19(3) -0.06(2) -0.09(2)
C(306) 0.22(5) 0.32(6) 0.6(1) 0.11(4) 0.03(5) -0.22(7)
C(307) 0.20(3) 0.28(4) 0.15(3) 0.05(3) -0.01(2) -0.06(3)
C(308) 0.23(3) 0.08(2) 0.11(2) -0.02(2) 0.03(2) 0.02(1)
C(309) 0.19(3) 0.37(6) 0.18(3) -0.12(4) 0.01(3) 0.02(3)
C(310) 0.25(4) 0.23(4) 0.12(2) -0.06(3) 0.04(2) -0.09(2)
C(311) 0.44(8) 0.22(4) 0.10(2) -0.22(5) -0.04(3) 0.04(2)
C(312) 0.23(4) 0.22(3) 0.15(2) 0.12(3) -0.07(2) 0.02(2)
C(313) 0.10(2) 0.62(10) 0.18(3) 0.19(4) -0.02(2) -0.08(4)
C(314) 0.10(2) 0.62(10) 0.18(3) 0.19(4) -0.02(2) -0.08(4)
B(1) 0.038(7) 0.09(1) 0.061(8) 0.002(7) 0.007(5) 0.007(8)
B(2) 0.036(6) 0.035(7) 0.085(10) 0.010(5) 0.012(6) 0.026(6)

loop_
_atom_type_symbol
_atom_type_description
_atom_type_scat_dispersion_real
_atom_type_scat_dispersion_imag
_atom_type_scat_source
C C 0.003 0.002
;International Tables for Crystallography
(1992, Vol. C, Tables 4.2.6.8 and 6.1.1.4)
;
H H 0.000 0.000
;International Tables for Crystallography
(1992, Vol. C, Table 6.1.1.4)
;
O O 0.011 0.006
;International Tables for Crystallography
(1992, Vol. C, Tables 4.2.6.8 and 6.1.1.4)
;
N N 0.006 0.003
;International Tables for Crystallography
(1992, Vol. C, Tables 4.2.6.8 and 6.1.1.4)
;
B B 0.001 0.001
;International Tables for Crystallography
(1992, Vol. C, Tables 4.2.6.8 and 6.1.1.4)
;
F F 0.017 0.010
;International Tables for Crystallography
(1992, Vol. C, Tables 4.2.6.8 and 6.1.1.4)
;
P P 0.102 0.094
;International Tables for Crystallography
(1992, Vol. C, Tables 4.2.6.8 and 6.1.1.4)
;
Rh Rh -1.118 0.919
;International Tables for Crystallography
(1992, Vol. C, Tables 4.2.6.8 and 6.1.1.4)
;

loop_
_geom_angle_atom_site_label_1
_geom_angle_atom_site_label_2
_geom_angle_atom_site_label_3
_geom_angle
_geom_angle_publ_flag
P(1) Rh(1) N(1) 80.2(2) yes
P(1) Rh(1) C(01) 96.6(4) yes
P(1) Rh(1) C(11) 169.9(3) yes
N(1) Rh(1) C(01) 176.7(4) yes
N(1) Rh(1) C(11) 90.3(4) yes
C(01) Rh(1) C(11) 92.9(5) yes
P(2) Rh(2) N(2) 79.9(2) yes
P(2) Rh(2) C(02) 90.9(4) yes
P(2) Rh(2) C(11) 164.3(3) yes
P(2) Rh(2) C(12) 152.6(3) yes
N(2) Rh(2) C(02) 170.3(4) yes
N(2) Rh(2) C(11) 84.7(3) yes
N(2) Rh(2) C(12) 101.9(3) yes
C(02) Rh(2) C(11) 104.7(4) yes
C(02) Rh(2) C(12) 87.6(4) yes
C(11) Rh(2) C(12) 30.6(4) yes
P(3) Rh(3) N(3) 81.1(2) yes
P(3) Rh(3) C(03) 99.0(3) yes
P(3) Rh(3) C(21) 173.1(3) yes
N(3) Rh(3) C(03) 179.3(4) yes
N(3) Rh(3) C(21) 92.0(3) yes
C(03) Rh(3) C(21) 87.9(4) yes
P(4) Rh(4) N(4) 80.0(2) yes
P(4) Rh(4) C(04) 92.6(3) yes
P(4) Rh(4) C(21) 165.7(3) yes
P(4) Rh(4) C(22) 152.3(2) yes
N(4) Rh(4) C(04) 167.7(4) yes
N(4) Rh(4) C(21) 86.3(3) yes
N(4) Rh(4) C(22) 106.7(3) yes
C(04) Rh(4) C(21) 101.6(4) yes
C(04) Rh(4) C(22) 84.4(4) yes
C(21) Rh(4) C(22) 30.9(3) yes
Rh(1) P(1) C(109) 99.3(3) yes
Rh(1) P(1) C(111) 127.5(3) yes
Rh(1) P(1) C(121) 114.1(3) yes
C(109) P(1) C(111) 105.9(4) yes
C(109) P(1) C(121) 104.7(4) yes
C(111) P(1) C(121) 103.0(5) yes
Rh(2) P(2) C(110) 98.0(3) yes
Rh(2) P(2) C(131) 120.0(3) yes
Rh(2) P(2) C(141) 121.0(3) yes
C(110) P(2) C(131) 107.5(4) yes
C(110) P(2) C(141) 103.7(4) yes
C(131) P(2) C(141) 104.5(5) yes
Rh(3) P(3) C(209) 100.7(3) yes
Rh(3) P(3) C(211) 125.3(3) yes
Rh(3) P(3) C(221) 115.6(3) yes
C(209) P(3) C(211) 103.3(4) yes
C(209) P(3) C(221) 103.9(4) yes
C(211) P(3) C(221) 105.1(4) yes
Rh(4) P(4) C(210) 98.4(3) yes
Rh(4) P(4) C(231) 118.7(4) yes
Rh(4) P(4) C(241) 119.3(3) yes
C(210) P(4) C(231) 107.0(4) yes
C(210) P(4) C(241) 103.2(5) yes
C(231) P(4) C(241) 107.9(5) yes
C(311) O(8) C(312) 111(2) yes
Rh(1) N(1) N(2) 117.4(5) yes
Rh(1) N(1) C(101) 121.8(6) yes
N(2) N(1) C(101) 120.8(7) yes
Rh(2) N(2) N(1) 118.4(5) yes
Rh(2) N(2) C(104) 120.4(6) yes
N(1) N(2) C(104) 120.7(7) yes
Rh(3) N(3) N(4) 117.6(5) yes
Rh(3) N(3) C(201) 122.0(5) yes
N(4) N(3) C(201) 120.2(7) yes
Rh(4) N(4) N(3) 116.2(5) yes
Rh(4) N(4) C(204) 121.1(6) yes
N(3) N(4) C(204) 121.1(7) yes
Rh(1) C(01) O(1) 177(1) yes
Rh(2) C(02) O(2) 178(1) yes
Rh(3) C(03) O(3) 176.6(9) yes
Rh(4) C(04) O(4) 177.1(10) yes
Rh(1) C(11) Rh(2) 103.6(4) yes
Rh(1) C(11) C(12) 169.7(8) yes
Rh(2) C(11) C(12) 80.8(7) yes
Rh(2) C(12) C(11) 68.6(7) yes
Rh(2) C(12) C(13) 121.8(7) yes
C(11) C(12) C(13) 169(1) yes
C(12) C(13) C(14) 121.0(10) yes
C(12) C(13) C(18) 121.5(10) yes
C(14) C(13) C(18) 117(1) yes
C(13) C(14) C(15) 123(1) yes
C(14) C(15) C(16) 118(1) yes
C(15) C(16) C(17) 118(1) yes
C(15) C(16) C(19) 121(1) yes
C(17) C(16) C(19) 119(1) yes
C(16) C(17) C(18) 118(1) yes
C(13) C(18) C(17) 122(1) yes
Rh(3) C(21) Rh(4) 102.6(4) yes
Rh(3) C(21) C(22) 176.0(8) yes
Rh(4) C(21) C(22) 81.0(6) yes
Rh(4) C(22) C(21) 68.1(6) yes
Rh(4) C(22) C(23) 124.0(6) yes
C(21) C(22) C(23) 167.5(10) yes
C(22) C(23) C(24) 119.4(8) yes
C(22) C(23) C(28) 122.0(9) yes
C(24) C(23) C(28) 118.5(9) yes
C(23) C(24) C(25) 121.1(8) yes
C(24) C(25) C(26) 120.7(9) yes
C(25) C(26) C(27) 117.7(9) yes
C(25) C(26) C(29) 121.0(9) yes
C(27) C(26) C(29) 121.2(9) yes
C(26) C(27) C(28) 122.2(9) yes
C(23) C(28) C(27) 119.7(9) yes
N(1) C(101) C(102) 120.7(8) yes
N(1) C(101) C(109) 117.1(8) yes
C(102) C(101) C(109) 122.2(8) yes
C(101) C(102) C(103) 118.9(8) yes
C(101) C(102) C(105) 122.1(8) yes
C(103) C(102) C(105) 118.9(8) yes
C(102) C(103) C(104) 116.8(8) yes
C(102) C(103) C(108) 121.2(8) yes
C(104) C(103) C(108) 122.0(8) yes
N(2) C(104) C(103) 121.9(8) yes
N(2) C(104) C(110) 114.4(7) yes
C(103) C(104) C(110) 123.7(8) yes
C(102) C(105) C(106) 119.5(8) yes
C(105) C(106) C(107) 120.8(9) yes
C(106) C(107) C(108) 121.8(9) yes
C(103) C(108) C(107) 117.6(9) yes
P(1) C(109) C(101) 107.9(6) yes
P(2) C(110) C(104) 106.4(6) yes
P(1) C(111) C(112) 116.8(7) yes
P(1) C(111) C(116) 125.1(8) yes
C(112) C(111) C(116) 117.4(9) yes
C(111) C(112) C(113) 120.6(10) yes
C(112) C(113) C(114) 119(1) yes
C(113) C(114) C(115) 122(1) yes
C(114) C(115) C(116) 119(1) yes
C(111) C(116) C(115) 121.0(10) yes
P(1) C(121) C(122) 119.8(8) yes
P(1) C(121) C(126) 119.6(7) yes
C(122) C(121) C(126) 120.5(9) yes
C(121) C(122) C(123) 117(1) yes
C(122) C(123) C(124) 121(1) yes
C(123) C(124) C(125) 120(1) yes
C(124) C(125) C(126) 121(1) yes
C(121) C(126) C(125) 117(1) yes
P(2) C(131) C(132) 121.3(8) yes
P(2) C(131) C(136) 122.2(8) yes
C(132) C(131) C(136) 116.4(10) yes
C(131) C(132) C(133) 122(1) yes
C(132) C(133) C(134) 118(1) yes
C(133) C(134) C(135) 120(1) yes
C(134) C(135) C(136) 119(1) yes
C(131) C(136) C(135) 121(1) yes
P(2) C(141) C(142) 119.5(8) yes
P(2) C(141) C(146) 122.0(8) yes
C(142) C(141) C(146) 118.4(10) yes
C(141) C(142) C(143) 121(1) yes
C(142) C(143) C(144) 119(1) yes
C(143) C(144) C(145) 120(1) yes
C(144) C(145) C(146) 119(1) yes
C(141) C(146) C(145) 119(1) yes
N(3) C(201) C(202) 120.7(8) yes
N(3) C(201) C(209) 117.2(7) yes
C(202) C(201) C(209) 122.1(7) yes
C(201) C(202) C(203) 118.1(8) yes
C(201) C(202) C(205) 122.3(8) yes
C(203) C(202) C(205) 119.5(8) yes
C(202) C(203) C(204) 117.2(8) yes
C(202) C(203) C(208) 118.5(9) yes
C(204) C(203) C(208) 124.2(8) yes
N(4) C(204) C(203) 122.1(8) yes
N(4) C(204) C(210) 114.2(8) yes
C(203) C(204) C(210) 123.7(8) yes
C(202) C(205) C(206) 119.5(9) yes
C(205) C(206) C(207) 121.9(10) yes
C(206) C(207) C(208) 119.6(9) yes
C(203) C(208) C(207) 121.0(9) yes
P(3) C(209) C(201) 110.1(6) yes
P(4) C(210) C(204) 105.7(6) yes
P(3) C(211) C(212) 119.2(7) yes
P(3) C(211) C(216) 121.7(7) yes
C(212) C(211) C(216) 119.0(9) yes
C(211) C(212) C(213) 120(1) yes
C(212) C(213) C(214) 118(1) yes
C(213) C(214) C(215) 122(1) yes
C(214) C(215) C(216) 117(1) yes
C(211) C(216) C(215) 121.3(9) yes
P(3) C(221) C(222) 118.0(8) yes
P(3) C(221) C(226) 122.2(8) yes
C(222) C(221) C(226) 119.8(9) yes
C(221) C(222) C(223) 119(1) yes
C(222) C(223) C(224) 119(1) yes
C(223) C(224) C(225) 120(1) yes
C(224) C(225) C(226) 119(1) yes
C(221) C(226) C(225) 120(1) yes
P(4) C(231) C(232) 119.4(8) yes
P(4) C(231) C(236) 119.9(9) yes
C(232) C(231) C(236) 120(1) yes
C(231) C(232) C(233) 120(1) yes
C(232) C(233) C(234) 121(1) yes
C(233) C(234) C(235) 117(1) yes
C(234) C(235) C(236) 124(1) yes
C(231) C(236) C(235) 115(1) yes
P(4) C(241) C(242) 116.9(8) yes
P(4) C(241) C(246) 123.8(9) yes
C(242) C(241) C(246) 119(1) yes
C(241) C(242) C(243) 118(1) yes
C(242) C(243) C(244) 122(1) yes
C(243) C(244) C(245) 118(1) yes
C(244) C(245) C(246) 120(1) yes
C(241) C(246) C(245) 120(1) yes
O(5) C(302) C(301) 128(1) yes
O(5) C(302) C(303) 121(1) yes
C(301) C(302) C(303) 109(1) yes
O(6) C(305) C(304) 114(3) yes
O(6) C(305) C(306) 117(3) yes
C(304) C(305) C(306) 128(3) yes
O(7) C(308) C(307) 124(2) yes
O(7) C(308) C(309) 117(3) yes
C(307) C(308) C(309) 117(2) yes
O(8) C(311) C(310) 103(3) yes
O(8) C(312) C(313) 111(3) yes
O(8) C(312) C(314) 97(11) yes
C(313) C(312) C(314) 72(11) yes
C(312) C(313) C(314) 53(9) yes
C(312) C(314) C(313) 53(12) yes
F(1) B(1) F(2) 110(1) yes
F(1) B(1) F(3) 116(1) yes
F(1) B(1) F(4) 109(1) yes
F(2) B(1) F(3) 108(1) yes
F(2) B(1) F(4) 102(1) yes
F(3) B(1) F(4) 108(1) yes
F(5) B(2) F(6) 110(1) yes
F(5) B(2) F(7) 113(1) yes
F(5) B(2) F(8) 106(1) yes
F(6) B(2) F(7) 109(1) yes
F(6) B(2) F(8) 111(1) yes
F(7) B(2) F(8) 105(1) yes

loop_
_geom_bond_atom_site_label_1
_geom_bond_atom_site_label_2
_geom_bond_distance
_geom_bond_publ_flag
Rh(1) P(1) 2.270(3) yes
Rh(1) N(1) 2.106(7) yes
Rh(1) C(01) 1.81(1) yes
Rh(1) C(11) 2.00(1) yes
Rh(2) P(2) 2.226(3) yes
Rh(2) N(2) 2.119(7) yes
Rh(2) C(02) 1.80(1) yes
Rh(2) C(11) 2.25(1) yes
Rh(2) C(12) 2.39(1) yes
Rh(3) P(3) 2.263(2) yes
Rh(3) N(3) 2.103(7) yes
Rh(3) C(03) 1.809(10) yes
Rh(3) C(21) 2.011(10) yes
Rh(4) P(4) 2.219(3) yes
Rh(4) N(4) 2.122(7) yes
Rh(4) C(04) 1.81(1) yes
Rh(4) C(21) 2.228(10) yes
Rh(4) C(22) 2.372(9) yes
P(1) C(109) 1.863(10) yes
P(1) C(111) 1.782(10) yes
P(1) C(121) 1.817(10) yes
P(2) C(110) 1.827(9) yes
P(2) C(131) 1.805(10) yes
P(2) C(141) 1.79(1) yes
P(3) C(209) 1.840(8) yes
P(3) C(211) 1.817(9) yes
P(3) C(221) 1.823(10) yes
P(4) C(210) 1.85(1) yes
P(4) C(231) 1.83(1) yes
P(4) C(241) 1.83(1) yes
F(1) B(1) 1.35(2) yes
F(2) B(1) 1.37(2) yes
F(3) B(1) 1.33(2) yes
F(4) B(1) 1.41(2) yes
F(5) B(2) 1.38(1) yes
F(6) B(2) 1.35(2) yes
F(7) B(2) 1.33(2) yes
F(8) B(2) 1.37(2) yes
O(1) C(01) 1.15(2) yes
O(2) C(02) 1.17(1) yes
O(3) C(03) 1.16(1) yes
O(4) C(04) 1.15(1) yes
O(5) C(302) 1.15(2) yes
O(6) C(305) 1.23(4) yes
O(7) C(308) 1.22(4) yes
O(8) C(311) 1.34(6) yes
O(8) C(312) 1.47(4) yes
N(1) N(2) 1.36(1) yes
N(1) C(101) 1.33(1) yes
N(2) C(104) 1.33(1) yes
N(3) N(4) 1.376(10) yes
N(3) C(201) 1.34(1) yes
N(4) C(204) 1.33(1) yes
C(11) C(12) 1.23(2) yes
C(12) C(13) 1.46(2) yes
C(13) C(14) 1.40(2) yes
C(13) C(18) 1.37(2) yes
C(14) C(15) 1.36(2) yes
C(15) C(16) 1.43(2) yes
C(16) C(17) 1.42(2) yes
C(16) C(19) 1.51(2) yes
C(17) C(18) 1.42(2) yes
C(21) C(22) 1.23(1) yes
C(22) C(23) 1.43(1) yes
C(23) C(24) 1.37(1) yes
C(23) C(28) 1.42(1) yes
C(24) C(25) 1.38(1) yes
C(25) C(26) 1.41(1) yes
C(26) C(27) 1.37(1) yes
C(26) C(29) 1.50(2) yes
C(27) C(28) 1.37(2) yes
C(101) C(102) 1.42(1) yes
C(101) C(109) 1.51(1) yes
C(102) C(103) 1.40(1) yes
C(102) C(105) 1.45(1) yes
C(103) C(104) 1.42(1) yes
C(103) C(108) 1.42(1) yes
C(104) C(110) 1.52(1) yes
C(105) C(106) 1.34(1) yes
C(106) C(107) 1.42(1) yes
C(107) C(108) 1.38(1) yes
C(111) C(112) 1.41(1) yes
C(111) C(116) 1.39(1) yes
C(112) C(113) 1.39(2) yes
C(113) C(114) 1.35(2) yes
C(114) C(115) 1.36(2) yes
C(115) C(116) 1.39(2) yes
C(121) C(122) 1.39(1) yes
C(121) C(126) 1.41(2) yes
C(122) C(123) 1.42(2) yes
C(123) C(124) 1.34(2) yes
C(124) C(125) 1.36(2) yes
C(125) C(126) 1.39(2) yes
C(131) C(132) 1.40(2) yes
C(131) C(136) 1.37(1) yes
C(132) C(133) 1.35(2) yes
C(133) C(134) 1.39(2) yes
C(134) C(135) 1.35(2) yes
C(135) C(136) 1.38(2) yes
C(141) C(142) 1.42(2) yes
C(141) C(146) 1.41(1) yes
C(142) C(143) 1.36(2) yes
C(143) C(144) 1.42(2) yes
C(144) C(145) 1.36(2) yes
C(145) C(146) 1.43(2) yes
C(201) C(202) 1.43(1) yes
C(201) C(209) 1.49(1) yes
C(202) C(203) 1.42(1) yes
C(202) C(205) 1.43(1) yes
C(203) C(204) 1.41(1) yes
C(203) C(208) 1.40(1) yes
C(204) C(210) 1.51(1) yes
C(205) C(206) 1.36(1) yes
C(206) C(207) 1.39(1) yes
C(207) C(208) 1.39(2) yes
C(211) C(212) 1.41(1) yes
C(211) C(216) 1.38(1) yes
C(212) C(213) 1.39(2) yes
C(213) C(214) 1.39(2) yes
C(214) C(215) 1.38(2) yes
C(215) C(216) 1.42(1) yes
C(221) C(222) 1.39(2) yes
C(221) C(226) 1.40(1) yes
C(222) C(223) 1.40(2) yes
C(223) C(224) 1.39(2) yes
C(224) C(225) 1.38(2) yes
C(225) C(226) 1.40(2) yes
C(231) C(232) 1.37(2) yes
C(231) C(236) 1.39(2) yes
C(232) C(233) 1.38(2) yes
C(233) C(234) 1.33(2) yes
C(234) C(235) 1.38(2) yes
C(235) C(236) 1.40(2) yes
C(241) C(242) 1.41(2) yes
C(241) C(246) 1.35(2) yes
C(242) C(243) 1.36(2) yes
C(243) C(244) 1.37(2) yes
C(244) C(245) 1.38(2) yes
C(245) C(246) 1.39(2) yes
C(301) C(302) 1.44(2) yes
C(302) C(303) 1.53(2) yes
C(304) C(305) 1.64(5) yes
C(305) C(306) 1.24(7) yes
C(307) C(308) 1.44(5) yes
C(308) C(309) 1.38(4) yes
C(310) C(311) 1.37(6) yes
C(312) C(313) 1.45(6) yes
C(312) C(314) 1.5(4) yes
C(313) C(314) 1.7(4) yes

loop_
_geom_contact_atom_site_label_1
_geom_contact_atom_site_label_2
_geom_contact_distance
_geom_contact_site_symmetry_2
F(1) C(304) 3.40(3) 2_645
F(1) C(206) 3.52(1) 3_665
F(2) C(307) 3.34(4) 2_645
F(2) C(108) 3.36(2) 3_655
F(3) C(142) 3.38(2) 3_655
F(3) C(108) 3.54(1) 3_655
F(4) C(110) 3.25(1) 3_655
F(4) C(116) 3.33(1) 1_655
F(4) C(108) 3.51(1) 3_655
F(4) C(206) 3.57(1) 3_665
F(5) C(215) 3.23(1) 1_455
F(5) C(105) 3.28(1) 3_565
F(5) C(106) 3.51(1) 3_565
F(5) C(27) 3.58(1) 3_565
F(6) C(215) 3.15(1) 1_455
F(6) C(214) 3.20(1) 1_455
F(7) C(109) 3.37(2) 3_565
F(7) C(116) 3.54(2) 3_565
F(7) C(233) 3.55(2) 3_565
F(8) C(105) 3.29(1) 3_565
F(8) C(110) 3.36(1) 1_565
F(8) C(136) 3.46(1) 1_565
O(1) C(236) 3.31(2) 2_545
O(2) C(113) 3.29(2) 2_545
O(2) C(114) 3.45(2) 2_545
O(3) C(115) 3.41(1) 1_655
O(3) C(311) 3.41(4) 2_655
O(4) C(313) 3.57(5) 2_655
O(5) C(23) 3.49(1) 3_665
O(5) C(28) 3.52(1) 3_665
O(5) C(24) 3.58(1) 3_665
O(6) C(145) 3.47(2) 2_655
O(8) C(222) 3.58(2) 2_645
N(1) C(107) 3.35(1) 3_555
N(1) C(106) 3.49(1) 3_555
N(2) C(106) 3.32(1) 3_555
C(03) C(311) 3.58(3) 2_655
C(15) C(112) 3.60(2) 2_545
C(19) C(226) 3.54(2) 1_445
C(21) C(209) 3.48(1) 3_665
C(21) C(205) 3.48(1) 3_665
C(22) C(205) 3.55(1) 3_665
C(22) C(209) 3.57(1) 3_665
C(26) C(302) 3.54(2) 3_665
C(101) C(107) 3.40(1) 3_555
C(101) C(108) 3.45(1) 3_555
C(102) C(103) 3.41(1) 3_555
C(102) C(102) 3.54(2) 3_555
C(102) C(108) 3.57(1) 3_555
C(103) C(105) 3.46(1) 3_555
C(104) C(105) 3.42(1) 3_555
C(104) C(106) 3.49(1) 3_555
C(135) C(244) 3.51(2) 1_545
C(135) C(245) 3.57(2) 1_545
